data_7029088
loop_
_publ_author_name
'Perrin, Andrea'
'Myers, Dominic'
'Fucke, Katharina'
'Musa, Osama M.'
'Steed, Jonathan W.'

_publ_section_title
;
 N-Alkyl pyrrolidone ether podands as versatile alkali metal ion chelants.
;
_journal_issue 8
_journal_name_full 'Dalton transactions (Cambridge, England : 2003)'
_journal_page_first 3153
_journal_page_last 3161
_journal_paper_doi 10.1039/c3dt53001a
_journal_volume 43
_journal_year 2014
_chemical_absolute_configuration unk
_chemical_formula_sum 'C36 H60 F12 N6 Na2 O6 P2'
_chemical_formula_weight 1008.82
_chemical_name_systematic
;
 ? 
;
_space_group_crystal_system trigonal
_space_group_IT_number 159
_space_group_name_Hall 'P 3 -2c'
_space_group_name_H-M_alt 'P 3 1 c'
_symmetry_space_group_name_Hall 'P 3 -2c'
_symmetry_space_group_name_H-M 'P 3 1 c'
_atom_sites_solution_hydrogens geom
_atom_sites_solution_primary direct
_atom_sites_solution_secondary difmap
_audit_creation_date 2013-01-23
_audit_creation_method
;
  Olex2 1.2
  (compiled Dec  5 2012 16:17:34, GUI svn.r4385)
;
_cell_angle_alpha 90.00
_cell_angle_beta 90.00
_cell_angle_gamma 120.00
_cell_formula_units_Z 6
_cell_length_a 23.9245(6)
_cell_length_b 23.9245(6)
_cell_length_c 13.3123(4)
_cell_measurement_reflns_used 4546
_cell_measurement_temperature 120.0
_cell_measurement_theta_max 29.1580
_cell_measurement_theta_min 2.4862
_cell_volume 6598.9(3)
_computing_cell_refinement
;
CrysAlisPro, Agilent Technologies,
Version 1.171.35.15 (release 03-08-2011 CrysAlis171 .NET)
(compiled Aug  3 2011,13:03:54)
;
_computing_data_collection
;
CrysAlisPro, Agilent Technologies,
Version 1.171.35.15 (release 03-08-2011 CrysAlis171 .NET)
(compiled Aug  3 2011,13:03:54)
;
_computing_data_reduction
;
CrysAlisPro, Agilent Technologies,
Version 1.171.35.15 (release 03-08-2011 CrysAlis171 .NET)
(compiled Aug  3 2011,13:03:54)
;
_computing_molecular_graphics
;
O. V. Dolomanov, L. J. Bourhis, R. J. Gildea, J. A. K. Howard and H. Puschmann,
OLEX2: a complete structure solution, refinement and analysis program.
J. Appl. Cryst. (2009). 42, 339-341.
;
_computing_publication_material
;
O. V. Dolomanov, L. J. Bourhis, R. J. Gildea, J. A. K. Howard and H. Puschmann,
OLEX2: a complete structure solution, refinement and analysis program.
J. Appl. Cryst. (2009). 42, 339-341.
;
_computing_structure_refinement
;
SHELXL, G.M. Sheldrick, Acta Cryst.
(2008). A64, 112-122
;
_computing_structure_solution 'SHELXS-97 (Sheldrick, 1990)'
_diffrn_ambient_temperature 120.0
_diffrn_detector_area_resol_mean 16.1511
_diffrn_measured_fraction_theta_full 0.999
_diffrn_measured_fraction_theta_max 0.999
_diffrn_measurement_details
;
  1 omega  -84.00    8.00   1.0000   40.0000
omega____ theta____ kappa____ phi______ frames
    -      -17.9366  -19.0000 -120.0000 92

  2 omega   14.00   57.00   1.0000   40.0000
omega____ theta____ kappa____ phi______ frames
    -       18.5616  -92.0000  -48.0000 43

  3 omega  -89.00    5.00   1.0000   40.0000
omega____ theta____ kappa____ phi______ frames
    -      -17.9366  -48.0000  167.0000 94

  4 omega  -91.00   26.00   1.0000   40.0000
omega____ theta____ kappa____ phi______ frames
    -      -17.9366  -19.0000    0.0000 117

  5 omega  -39.00   51.00   1.0000   40.0000
omega____ theta____ kappa____ phi______ frames
    -      -17.9366   57.0000    0.0000 90

  6 omega  -39.00   51.00   1.0000   40.0000
omega____ theta____ kappa____ phi______ frames
    -      -17.9366   57.0000 -150.0000 90

  7 omega  -20.00   33.00   1.0000   40.0000
omega____ theta____ kappa____ phi______ frames
    -       18.5616   92.0000 -116.0000 53

  8 omega   26.00   84.00   1.0000   40.0000
omega____ theta____ kappa____ phi______ frames
    -       18.5616 -137.0000  176.0000 58

  9 omega  -94.00  -34.00   1.0000   40.0000
omega____ theta____ kappa____ phi______ frames
    -      -17.9366 -179.0000  -60.0000 60

 10 omega   26.00   51.00   1.0000   40.0000
omega____ theta____ kappa____ phi______ frames
    -       18.5616 -137.0000   -3.0000 25

 11 omega   -3.00   87.00   1.0000   40.0000
omega____ theta____ kappa____ phi______ frames
    -       18.5616   57.0000  150.0000 90
;
_diffrn_measurement_device_type 'Xcalibur, Sapphire3, Gemini ultra'
_diffrn_measurement_method '\w scans'
_diffrn_orient_matrix_UB_11 0.0244423000
_diffrn_orient_matrix_UB_12 0.0312347000
_diffrn_orient_matrix_UB_13 -0.0149925000
_diffrn_orient_matrix_UB_21 -0.0231437000
_diffrn_orient_matrix_UB_22 0.0040850000
_diffrn_orient_matrix_UB_23 -0.0273755000
_diffrn_orient_matrix_UB_31 -0.0061797000
_diffrn_orient_matrix_UB_32 0.0134315000
_diffrn_orient_matrix_UB_33 0.0431790000
_diffrn_radiation_monochromator graphite
_diffrn_radiation_type 'Mo K\a'
_diffrn_radiation_wavelength 0.7107
_diffrn_reflns_av_R_equivalents 0.2215
_diffrn_reflns_av_unetI/netI 0.1204
_diffrn_reflns_limit_h_max 30
_diffrn_reflns_limit_h_min -30
_diffrn_reflns_limit_k_max 31
_diffrn_reflns_limit_k_min -30
_diffrn_reflns_limit_l_max 17
_diffrn_reflns_limit_l_min -17
_diffrn_reflns_number 104425
_diffrn_reflns_theta_full 27.49
_diffrn_reflns_theta_max 27.49
_diffrn_reflns_theta_min 2.49
_diffrn_source 'Enhance (Mo) X-ray Source'
_exptl_absorpt_coefficient_mu 0.221
_exptl_absorpt_correction_T_max 0.992
_exptl_absorpt_correction_T_min 0.978
_exptl_absorpt_correction_type analytical
_exptl_absorpt_process_details
;
CrysAlisPro, Agilent Technologies,
Version 1.171.35.15 (release 03-08-2011 CrysAlis171 .NET)
(compiled Aug  3 2011,13:03:54)
Analytical numeric absorption correction using a multifaceted crystal
            model based on expressions derived by R.C. Clark & J.S. Reid.
(Clark, R. C. & Reid, J. S. (1995). Acta Cryst. A51, 887-897)
;
_exptl_crystal_colour 'clear light colourless'
_exptl_crystal_colour_lustre clear
_exptl_crystal_colour_modifier light
_exptl_crystal_colour_primary colourless
_exptl_crystal_density_diffrn 1.523
_exptl_crystal_density_method 'not measured'
_exptl_crystal_description plate
_exptl_crystal_F_000 3156
_exptl_crystal_size_max 0.2116
_exptl_crystal_size_mid 0.1894
_exptl_crystal_size_min 0.09
_refine_diff_density_max 0.586
_refine_diff_density_min -0.561
_refine_diff_density_rms 0.122
_refine_ls_abs_structure_details 'Flack H D (1983), Acta Cryst. A39, 876-881'
_refine_ls_abs_structure_Flack 0.3(3)
_refine_ls_extinction_method none
_refine_ls_goodness_of_fit_ref 1.079
_refine_ls_hydrogen_treatment constr
_refine_ls_matrix_type full
_refine_ls_number_parameters 574
_refine_ls_number_reflns 10093
_refine_ls_number_restraints 7
_refine_ls_restrained_S_all 1.079
_refine_ls_R_factor_all 0.1770
_refine_ls_R_factor_gt 0.1126
_refine_ls_shift/su_max 0.004
_refine_ls_shift/su_mean 0.001
_refine_ls_structure_factor_coef Fsqd
_refine_ls_weighting_details 'calc w=1/[\s^2^(Fo^2^)+(0.1197P)^2^+26.0447P] where P=(Fo^2^+2Fc^2^)/3'
_refine_ls_weighting_scheme calc
_refine_ls_wR_factor_gt 0.2853
_refine_ls_wR_factor_ref 0.3214
_reflns_number_gt 5779
_reflns_number_total 10093
_reflns_threshold_expression >2sigma(I)
_cod_data_source_file c3dt53001a.txt
_cod_data_source_block vpd_napf6
_cod_depositor_comments
;

2023-11-21
Z value and formula fixed to values more according to usual
chemical conventions.                 miguel
;
_cod_original_formula_sum 'C18 H30 F6 N3 Na O3 P'
_cod_original_formula_weight 504.41
_cod_original_formula_moiety '0.25(C72 H120 N12 Na4 O12), F6 P'
_cod_original_formula_units_Z 12
_cod_database_code 7029088
_chemical_oxdiff_formula 'C12 H20 N2 O2 Na P F6'
_reflns_odcompleteness_completeness 99.77
_reflns_odcompleteness_iscentric 1
_reflns_odcompleteness_theta 26.32
_olex2_refinement_description
;
1. Fixed Uiso
 At 1.2 times of:
  {H23A,H23B} of C23, {H26A,H26B} of C26, {H35A,H35B} of C35, {H24A,H24B} of
  C24, {H19A,H19B} of C19, {H15A,H15B} of C15, {H20A,H20B} of C20, {H22A,H22B}
  of C22, {H14A,H14B} of C14, H17 of C17, {H16A,H16B} of C16, {H11A,H11B} of
  C11, {H2A,H2B} of C2, {H10A,H10B} of C10, {H8A,H8B} of C8, {H7A,H7B} of C7,
  {H3A,H3B} of C3, {H12A,H12B} of C12, {H4A,H4B} of C4, H5 of C5, {H28A,H28B}
  of C28, {H36A,H36B} of C36, {H31A,H31B} of C31, {H27A,H27B} of C27, {H32A,
  H32B} of C32, {H34A,H34B} of C34, H29 of C29
 At 1.5 times of:
  {H18A,H18B,H18C} of C18, {H6A,H6B,H6C} of C6, {H30A,H30B,H30C} of C30
2. Uiso/Uaniso restraints and constraints
Uanis(C1) ~ Ueq: with sigma of 0.05 and sigma for terminal atoms of 0.1
Uanis(C21) = Uanis(O4)
3.a Ternary CH refined with riding coordinates:
 C29(H29), C5(H5), C17(H17)
3.b Secondary CH2 refined with riding coordinates:
 C35(H35A,H35B), C26(H26A,H26B), C34(H34A,H34B), C32(H32A,H32B), C27(H27A,
 H27B), C31(H31A,H31B), C36(H36A,H36B), C28(H28A,H28B), C4(H4A,H4B), C12(H12A,
 H12B), C3(H3A,H3B), C7(H7A,H7B), C8(H8A,H8B), C10(H10A,H10B), C2(H2A,H2B),
 C11(H11A,H11B), C16(H16A,H16B), C14(H14A,H14B), C22(H22A,H22B), C20(H20A,H20B),
  C15(H15A,H15B), C19(H19A,H19B), C24(H24A,H24B), C23(H23A,H23B)
3.c Idealised Me refined as rotating group:
 C30(H30A,H30B,H30C), C6(H6A,H6B,H6C), C18(H18A,H18B,H18C)
;

loop_
_space_group_symop_id
_space_group_symop_operation_xyz
1 'x, y, z'
2 '-y, x-y, z'
3 '-x+y, -x, z'
4 'y, x, z+1/2'
5 'x-y, -y, z+1/2'
6 '-x, -x+y, z+1/2'

loop_
_atom_site_label
_atom_site_type_symbol
_atom_site_fract_x
_atom_site_fract_y
_atom_site_fract_z
_atom_site_U_iso_or_equiv
_atom_site_adp_type
_atom_site_occupancy
_atom_site_symmetry_multiplicity
_atom_site_calc_flag
_atom_site_refinement_flags
N6 N 0.9258(4) 0.8060(4) 0.7447(6) 0.0244(17) Uani 1 1 d .
O5 O 0.9300(3) 0.9201(3) 0.5095(4) 0.0245(15) Uani 1 1 d .
O6 O 0.9530(3) 0.9140(3) 0.7552(5) 0.0217(14) Uani 1 1 d .
C35 C 1.0277(5) 0.8139(5) 0.7598(10) 0.037(3) Uani 1 1 d .
H35A H 1.0469 0.8142 0.6938 0.044 Uiso 1 1 calc R
H35B H 1.0497 0.8028 0.8126 0.044 Uiso 1 1 calc R
C26 C 0.8265(4) 0.9203(5) 0.5128(7) 0.026(2) Uani 1 1 d .
H26A H 0.8236 0.9340 0.4437 0.031 Uiso 1 1 calc R
H26B H 0.8428 0.9580 0.5583 0.031 Uiso 1 1 calc R
N5 N 0.8314(4) 0.8250(4) 0.5303(7) 0.034(2) Uani 1 1 d .
C29 C 0.8559(5) 0.7782(5) 0.5308(8) 0.037(3) Uani 1 1 d .
H29 H 0.9042 0.8035 0.5304 0.044 Uiso 1 1 calc R
C33 C 0.9674(5) 0.8695(4) 0.7547(7) 0.030(2) Uani 1 1 d .
C34 C 1.0331(5) 0.8807(5) 0.7816(7) 0.030(2) Uani 1 1 d .
H34A H 1.0431 0.8927 0.8532 0.036 Uiso 1 1 calc R
H34B H 1.0669 0.9151 0.7394 0.036 Uiso 1 1 calc R
C25 C 0.8701(5) 0.8886(5) 0.5168(7) 0.026(2) Uani 1 1 d .
C32 C 0.8577(5) 0.7774(5) 0.7316(8) 0.033(2) Uani 1 1 d .
H32A H 0.8459 0.8116 0.7331 0.040 Uiso 1 1 calc R
H32B H 0.8353 0.7475 0.7881 0.040 Uiso 1 1 calc R
C27 C 0.7588(6) 0.8631(6) 0.5498(9) 0.045(3) Uani 1 1 d .
H27A H 0.7536 0.8657 0.6232 0.054 Uiso 1 1 calc R
H27B H 0.7228 0.8639 0.5147 0.054 Uiso 1 1 calc R
C31 C 0.8339(5) 0.7393(5) 0.6301(8) 0.033(2) Uani 1 1 d .
H31A H 0.8481 0.7069 0.6285 0.040 Uiso 1 1 calc R
H31B H 0.7861 0.7153 0.6309 0.040 Uiso 1 1 calc R
C30 C 0.8352(6) 0.7379(6) 0.4438(9) 0.048(3) Uani 1 1 d .
H30A H 0.7885 0.7083 0.4475 0.072 Uiso 1 1 calc R
H30B H 0.8576 0.7130 0.4408 0.072 Uiso 1 1 calc R
H30C H 0.8454 0.7647 0.3835 0.072 Uiso 1 1 calc R
C36 C 0.9552(5) 0.7666(4) 0.7599(9) 0.029(2) Uani 1 1 d .
H36A H 0.9433 0.7346 0.7051 0.035 Uiso 1 1 calc R
H36B H 0.9414 0.7433 0.8248 0.035 Uiso 1 1 calc R
C28 C 0.7617(4) 0.8012(5) 0.5222(7) 0.027(2) Uani 1 1 d .
H28A H 0.7366 0.7657 0.5703 0.033 Uiso 1 1 calc R
H28B H 0.7457 0.7863 0.4533 0.033 Uiso 1 1 calc R
P1 P 0.31514(12) 0.31055(12) 0.5050(2) 0.0236(5) Uani 1 1 d .
Na4 Na 0.6667 0.3333 0.6453(5) 0.0207(13) Uani 1 3 d S
F2 F 0.3064(3) 0.3144(3) 0.6243(4) 0.0374(15) Uani 1 1 d .
F1 F 0.3249(3) 0.3086(3) 0.3852(4) 0.0394(15) Uani 1 1 d .
F4 F 0.3699(4) 0.3828(3) 0.5088(5) 0.066(2) Uani 1 1 d .
O2 O 0.7553(3) 0.3822(3) 0.5250(5) 0.0302(16) Uani 1 1 d .
N1 N 0.8399(4) 0.5056(4) 0.7520(6) 0.0239(17) Uani 1 1 d .
O1 O 0.7473(3) 0.4054(3) 0.7649(5) 0.0287(16) Uani 1 1 d .
F3 F 0.3685(3) 0.2911(4) 0.5259(5) 0.0550(19) Uani 1 1 d .
C5 C 0.8865(4) 0.4833(4) 0.7476(7) 0.023(2) Uani 1 1 d .
H5 H 0.8626 0.4351 0.7495 0.028 Uiso 1 1 calc R
C4 C 0.8594(6) 0.5740(5) 0.7573(10) 0.042(3) Uani 1 1 d .
H4A H 0.8928 0.5994 0.7065 0.051 Uiso 1 1 calc R
H4B H 0.8760 0.5919 0.8248 0.051 Uiso 1 1 calc R
C1 C 0.7743(4) 0.4652(4) 0.7573(7) 0.023(2) Uani 1 1 d U
F5 F 0.2616(3) 0.3304(4) 0.4824(5) 0.0521(18) Uani 1 1 d .
F6 F 0.2614(3) 0.2355(3) 0.5006(5) 0.0500(18) Uani 1 1 d .
N2 N 0.8630(4) 0.4143(4) 0.5370(6) 0.032(2) Uani 1 1 d .
C9 C 0.7989(5) 0.3691(5) 0.5188(6) 0.026(2) Uani 1 1 d .
C12 C 0.9048(5) 0.3865(5) 0.5125(7) 0.029(2) Uani 1 1 d .
H12A H 0.9394 0.3994 0.5632 0.034 Uiso 1 1 calc R
H12B H 0.9247 0.4010 0.4454 0.034 Uiso 1 1 calc R
C3 C 0.7957(5) 0.5732(5) 0.7346(8) 0.038(3) Uani 1 1 d .
H3A H 0.7924 0.6062 0.7748 0.045 Uiso 1 1 calc R
H3B H 0.7927 0.5814 0.6624 0.045 Uiso 1 1 calc R
C7 C 0.9272(5) 0.5059(4) 0.6499(7) 0.030(2) Uani 1 1 d .
H7A H 0.9595 0.4916 0.6519 0.036 Uiso 1 1 calc R
H7B H 0.9510 0.5537 0.6482 0.036 Uiso 1 1 calc R
C8 C 0.8870(5) 0.4803(5) 0.5508(7) 0.030(2) Uani 1 1 d .
H8A H 0.8506 0.4887 0.5528 0.036 Uiso 1 1 calc R
H8B H 0.9147 0.5041 0.4929 0.036 Uiso 1 1 calc R
C10 C 0.7941(6) 0.3047(5) 0.4952(10) 0.047(3) Uani 1 1 d .
H10A H 0.7621 0.2703 0.5393 0.056 Uiso 1 1 calc R
H10B H 0.7814 0.2924 0.4243 0.056 Uiso 1 1 calc R
C2 C 0.7450(4) 0.5081(5) 0.7628(7) 0.026(2) Uani 1 1 d .
H2A H 0.7080 0.4925 0.7161 0.032 Uiso 1 1 calc R
H2B H 0.7296 0.5081 0.8318 0.032 Uiso 1 1 calc R
C6 C 0.9289(5) 0.5082(5) 0.8389(7) 0.037(3) Uani 1 1 d .
H6A H 0.9535 0.5555 0.8370 0.056 Uiso 1 1 calc R
H6B H 0.9587 0.4914 0.8398 0.056 Uiso 1 1 calc R
H6C H 0.9020 0.4940 0.8995 0.056 Uiso 1 1 calc R
C11 C 0.8600(5) 0.3152(5) 0.5141(8) 0.037(3) Uani 1 1 d .
H11A H 0.8721 0.2940 0.4614 0.044 Uiso 1 1 calc R
H11B H 0.8617 0.2971 0.5802 0.044 Uiso 1 1 calc R
Na2 Na 0.6667 0.3333 0.1437(5) 0.0248(13) Uani 1 3 d S
Na1 Na 0.6667 0.3333 -0.1102(5) 0.0236(12) Uani 1 3 d S
O4 O 0.5797(3) 0.2836(3) 0.0203(5) 0.0286(13) Uani 1 1 d .
O3 O 0.5831(3) 0.3125(3) 0.2667(5) 0.0287(16) Uani 1 1 d .
N3 N 0.4880(4) 0.3139(4) 0.2471(6) 0.0278(18) Uani 1 1 d .
C16 C 0.4656(5) 0.3607(5) 0.2429(10) 0.039(3) Uani 1 1 d .
H16A H 0.4412 0.3583 0.3045 0.047 Uiso 1 1 calc R
H16B H 0.4374 0.3526 0.1838 0.047 Uiso 1 1 calc R
N4 N 0.4749(4) 0.2028(4) 0.0315(7) 0.036(2) Uani 1 1 d .
C17 C 0.4476(4) 0.2468(5) 0.2388(7) 0.026(2) Uani 1 1 d .
H17 H 0.4759 0.2271 0.2378 0.031 Uiso 1 1 calc R
C14 C 0.5791(5) 0.4143(5) 0.2617(7) 0.034(3) Uani 1 1 d .
H14A H 0.6151 0.4367 0.2134 0.041 Uiso 1 1 calc R
H14B H 0.5952 0.4311 0.3299 0.041 Uiso 1 1 calc R
C21 C 0.5398(5) 0.2259(5) 0.0132(7) 0.0286(13) Uani 1 1 d .
C13 C 0.5535(5) 0.3445(5) 0.2580(6) 0.024(2) Uani 1 1 d .
C22 C 0.5487(5) 0.1710(5) -0.0063(10) 0.041(3) Uani 1 1 d .
H22A H 0.5812 0.1717 0.0406 0.049 Uiso 1 1 calc R
H22B H 0.5645 0.1732 -0.0757 0.049 Uiso 1 1 calc R
C20 C 0.4466(5) 0.2415(5) 0.0479(7) 0.030(2) Uani 1 1 d .
H20A H 0.4189 0.2370 -0.0103 0.036 Uiso 1 1 calc R
H20B H 0.4812 0.2872 0.0516 0.036 Uiso 1 1 calc R
C15 C 0.5254(4) 0.4248(5) 0.2349(10) 0.044(3) Uani 1 1 d .
H15A H 0.5308 0.4418 0.1656 0.053 Uiso 1 1 calc R
H15B H 0.5236 0.4561 0.2815 0.053 Uiso 1 1 calc R
C19 C 0.4057(5) 0.2241(5) 0.1446(7) 0.035(2) Uani 1 1 d .
H19A H 0.3783 0.2442 0.1423 0.042 Uiso 1 1 calc R
H19B H 0.3770 0.1767 0.1478 0.042 Uiso 1 1 calc R
C24 C 0.4361(5) 0.1326(4) 0.0091(7) 0.026(2) Uani 1 1 d .
H24A H 0.4145 0.1254 -0.0569 0.031 Uiso 1 1 calc R
H24B H 0.4029 0.1100 0.0614 0.031 Uiso 1 1 calc R
C18 C 0.4017(5) 0.2186(5) 0.3329(7) 0.035(2) Uani 1 1 d .
H18A H 0.4265 0.2379 0.3943 0.053 Uiso 1 1 calc R
H18B H 0.3832 0.1717 0.3351 0.053 Uiso 1 1 calc R
H18C H 0.3669 0.2288 0.3275 0.053 Uiso 1 1 calc R
C23 C 0.4841(5) 0.1087(5) 0.0080(7) 0.030(2) Uani 1 1 d .
H23A H 0.4753 0.0783 -0.0481 0.036 Uiso 1 1 calc R
H23B H 0.4832 0.0873 0.0721 0.036 Uiso 1 1 calc R
P2 P 0.65127(13) 0.64680(13) 0.2641(2) 0.0274(6) Uani 1 1 d .
F9 F 0.7269(3) 0.6966(4) 0.2619(5) 0.055(2) Uani 1 1 d .
F7 F 0.6496(3) 0.6492(3) 0.1445(6) 0.0484(18) Uani 1 1 d .
F8 F 0.6534(4) 0.6459(4) 0.3828(5) 0.0497(19) Uani 1 1 d .
F10 F 0.6357(4) 0.7044(3) 0.2702(5) 0.053(2) Uani 1 1 d .
F12 F 0.6672(4) 0.5887(3) 0.2584(5) 0.060(2) Uani 1 1 d .
F11 F 0.5755(3) 0.5961(4) 0.2668(6) 0.066(2) Uani 1 1 d .
Na3 Na 0.6667 0.3333 0.3941(5) 0.0193(11) Uani 1 3 d S
Na6 Na 1.0000 1.0000 0.6339(4) 0.0171(12) Uani 1 3 d S
Na5 Na 1.0000 1.0000 0.3856(4) 0.0203(13) Uani 1 3 d S

loop_
_atom_site_aniso_label
_atom_site_aniso_U_11
_atom_site_aniso_U_22
_atom_site_aniso_U_33
_atom_site_aniso_U_23
_atom_site_aniso_U_13
_atom_site_aniso_U_12
N6 0.037(5) 0.017(4) 0.022(4) -0.010(3) -0.007(3) 0.016(4)
O5 0.030(4) 0.029(4) 0.017(3) -0.004(3) 0.005(3) 0.016(3)
O6 0.033(4) 0.026(3) 0.021(3) -0.008(3) -0.009(3) 0.026(3)
C35 0.030(6) 0.026(5) 0.069(8) 0.002(5) -0.007(5) 0.024(5)
C26 0.024(5) 0.032(6) 0.027(5) 0.000(4) 0.003(4) 0.018(4)
N5 0.029(5) 0.029(5) 0.041(5) 0.006(4) 0.007(4) 0.011(4)
C29 0.022(5) 0.035(6) 0.049(7) 0.005(5) 0.013(5) 0.010(5)
C33 0.036(6) 0.015(5) 0.023(5) 0.000(4) -0.011(4) 0.001(4)
C34 0.023(5) 0.034(6) 0.027(5) -0.022(4) -0.012(4) 0.009(5)
C25 0.028(5) 0.019(5) 0.029(5) -0.018(4) -0.016(4) 0.010(4)
C32 0.028(5) 0.030(6) 0.040(6) -0.007(5) 0.002(5) 0.013(5)
C27 0.051(7) 0.057(8) 0.035(6) -0.005(5) -0.009(5) 0.034(6)
C31 0.024(5) 0.024(5) 0.045(6) 0.011(5) -0.006(4) 0.008(4)
C30 0.044(7) 0.045(7) 0.063(8) 0.017(6) 0.020(6) 0.028(6)
C36 0.029(5) 0.019(5) 0.051(6) 0.009(5) 0.011(5) 0.020(4)
C28 0.026(5) 0.033(6) 0.012(4) 0.015(4) 0.011(4) 0.007(5)
P1 0.0240(13) 0.0262(13) 0.0200(11) -0.0009(10) 0.0012(10) 0.0120(11)
Na4 0.0179(18) 0.0179(18) 0.026(3) 0.000 0.000 0.0089(9)
F2 0.059(4) 0.042(4) 0.010(3) 0.004(2) 0.012(3) 0.025(3)
F1 0.047(4) 0.041(4) 0.024(3) -0.012(3) -0.012(3) 0.018(3)
F4 0.062(5) 0.027(3) 0.046(4) 0.006(3) 0.008(4) -0.025(3)
O2 0.018(3) 0.036(4) 0.037(4) 0.003(3) 0.013(3) 0.015(3)
N1 0.025(4) 0.024(4) 0.023(4) -0.003(3) -0.005(3) 0.013(4)
O1 0.015(3) 0.016(3) 0.038(4) -0.009(3) 0.003(3) -0.006(3)
F3 0.056(4) 0.087(6) 0.050(4) -0.006(4) -0.006(3) 0.056(4)
C5 0.023(5) 0.020(5) 0.019(5) -0.003(4) -0.003(4) 0.004(4)
C4 0.049(7) 0.012(5) 0.058(7) -0.003(5) 0.010(6) 0.009(5)
C1 0.026(5) 0.022(5) 0.018(4) 0.010(4) 0.019(4) 0.009(4)
F5 0.053(4) 0.080(5) 0.047(4) -0.002(4) -0.009(3) 0.052(4)
F6 0.058(5) 0.024(3) 0.053(4) -0.004(3) 0.008(3) 0.009(3)
N2 0.038(5) 0.033(5) 0.021(4) 0.001(3) 0.009(4) 0.016(4)
C9 0.042(6) 0.031(5) 0.007(4) 0.006(4) 0.008(4) 0.020(5)
C12 0.036(6) 0.034(6) 0.023(5) -0.005(4) 0.000(4) 0.022(5)
C3 0.044(7) 0.032(6) 0.043(6) 0.009(5) 0.016(5) 0.024(5)
C7 0.023(5) 0.019(5) 0.037(6) 0.009(4) 0.006(4) 0.003(4)
C8 0.026(5) 0.035(6) 0.027(5) -0.020(4) -0.001(4) 0.015(5)
C10 0.054(8) 0.030(6) 0.060(8) 0.006(6) 0.016(6) 0.023(6)
C2 0.017(5) 0.033(5) 0.028(5) -0.005(4) 0.000(4) 0.011(4)
C6 0.038(6) 0.037(6) 0.027(5) -0.008(4) -0.010(4) 0.012(5)
C11 0.054(7) 0.049(7) 0.019(5) -0.007(5) -0.012(5) 0.035(6)
Na2 0.0216(19) 0.0216(19) 0.031(4) 0.000 0.000 0.0108(10)
Na1 0.0228(18) 0.0228(18) 0.025(3) 0.000 0.000 0.0114(9)
O4 0.025(3) 0.027(3) 0.030(3) 0.003(2) -0.013(2) 0.010(2)
O3 0.009(3) 0.041(4) 0.038(4) -0.005(3) -0.002(3) 0.014(3)
N3 0.013(4) 0.031(4) 0.041(5) 0.011(4) 0.000(3) 0.012(3)
C16 0.021(5) 0.025(5) 0.071(8) -0.002(5) 0.013(5) 0.012(5)
N4 0.041(5) 0.037(5) 0.044(6) 0.002(4) -0.014(4) 0.031(5)
C17 0.015(4) 0.034(5) 0.028(5) -0.010(4) 0.000(4) 0.012(4)
C14 0.046(7) 0.026(5) 0.021(5) 0.004(4) -0.015(4) 0.011(5)
C21 0.025(3) 0.027(3) 0.030(3) 0.003(2) -0.013(2) 0.010(2)
C13 0.035(5) 0.030(5) 0.009(4) -0.006(4) -0.013(4) 0.019(5)
C22 0.019(5) 0.027(6) 0.067(8) -0.003(5) -0.006(5) 0.004(5)
C20 0.023(5) 0.034(6) 0.030(5) -0.011(4) -0.011(4) 0.013(4)
C15 0.013(5) 0.024(5) 0.086(9) 0.007(6) 0.017(5) 0.003(4)
C19 0.027(5) 0.038(6) 0.038(6) -0.006(5) -0.004(4) 0.015(5)
C24 0.034(5) 0.015(4) 0.023(5) -0.004(4) -0.006(4) 0.008(4)
C18 0.031(6) 0.054(7) 0.032(5) 0.015(5) 0.016(4) 0.030(5)
C23 0.026(5) 0.027(5) 0.022(5) 0.008(4) -0.004(4) 0.002(4)
P2 0.0289(13) 0.0255(13) 0.0272(13) -0.0014(10) -0.0007(10) 0.0133(11)
F9 0.040(4) 0.086(6) 0.024(3) 0.004(3) -0.003(3) 0.021(4)
F7 0.047(4) 0.059(5) 0.043(4) -0.001(3) -0.006(3) 0.030(4)
F8 0.078(5) 0.060(4) 0.021(3) 0.007(3) 0.012(3) 0.042(4)
F10 0.095(6) 0.058(4) 0.037(4) 0.014(3) 0.030(4) 0.062(4)
F12 0.119(7) 0.053(4) 0.038(4) -0.004(3) -0.007(4) 0.066(5)
F11 0.031(4) 0.062(5) 0.076(5) -0.006(4) 0.011(4) 0.002(4)
Na3 0.0190(17) 0.0190(17) 0.020(3) 0.000 0.000 0.0095(8)
Na6 0.0223(19) 0.0223(19) 0.007(3) 0.000 0.000 0.0112(9)
Na5 0.027(2) 0.027(2) 0.006(3) 0.000 0.000 0.0137(10)

loop_
_atom_type_symbol
_atom_type_description
_atom_type_scat_dispersion_real
_atom_type_scat_dispersion_imag
_atom_type_scat_source
C C 0.0033 0.0016 'International Tables Vol C Tables 4.2.6.8 and 6.1.1.4'
H H 0.0000 0.0000 'International Tables Vol C Tables 4.2.6.8 and 6.1.1.4'
F F 0.0171 0.0103 'International Tables Vol C Tables 4.2.6.8 and 6.1.1.4'
N N 0.0061 0.0033 'International Tables Vol C Tables 4.2.6.8 and 6.1.1.4'
Na Na 0.0362 0.0249 'International Tables Vol C Tables 4.2.6.8 and 6.1.1.4'
O O 0.0106 0.0060 'International Tables Vol C Tables 4.2.6.8 and 6.1.1.4'
P P 0.1023 0.0942 'International Tables Vol C Tables 4.2.6.8 and 6.1.1.4'

loop_
_exptl_crystal_face_index_h
_exptl_crystal_face_index_k
_exptl_crystal_face_index_l
_exptl_crystal_face_perp_dist
_exptl_oxdiff_crystal_face_indexfrac_h
_exptl_oxdiff_crystal_face_indexfrac_k
_exptl_oxdiff_crystal_face_indexfrac_l
_exptl_oxdiff_crystal_face_x
_exptl_oxdiff_crystal_face_y
_exptl_oxdiff_crystal_face_z
-1 1 0 0.0597 -1.0000 1.0000 -0.0000 0.0068 0.0272 0.0196
29 -29 -1 0.0597 28.9999 -29.0000 -1.0000 -0.1820 -0.7623 -0.6119
0 -1 2 0.0987 -0.0000 -1.0000 2.0000 -0.0612 -0.0588 0.0729
2 8 -18 0.0987 2.0000 8.0000 -18.0000 0.5686 0.4792 -0.6821
2 0 0 0.0384 2.0000 0.0000 0.0000 0.0489 -0.0463 -0.0124
-32 6 2 0.0384 -32.0000 6.0000 2.0000 -0.6247 0.7104 0.3647
2 0 0 0.0411 2.0000 0.0000 0.0000 0.0489 -0.0463 -0.0124
-27 -2 -5 0.0411 -27.0000 -2.0000 -5.0000 -0.6474 0.7536 -0.0759
0 1 1 0.1012 0.0000 1.0000 1.0000 0.0162 -0.0233 0.0566
1 -18 -15 0.1012 1.0000 -18.0000 -15.0000 -0.3129 0.3140 -0.8956

loop_
_geom_angle_atom_site_label_1
_geom_angle_atom_site_label_2
_geom_angle_atom_site_label_3
_geom_angle
_geom_angle_site_symmetry_1
_geom_angle_site_symmetry_3
C33 N6 C32 125.4(8) . .
C33 N6 C36 113.3(8) . .
C32 N6 C36 121.0(8) . .
C25 O5 Na6 123.4(6) . .
C25 O5 Na5 131.0(7) . .
Na5 O5 Na6 85.0(2) . .
C33 O6 Na6 120.4(6) . .
C33 O6 Na5 119.8(6) . 4
Na6 O6 Na5 86.3(2) . 4
C36 C35 C34 104.0(7) . .
C25 C26 C27 102.2(8) . .
C25 N5 C29 122.7(8) . .
C25 N5 C28 115.8(8) . .
C28 N5 C29 120.1(8) . .
N5 C29 C31 108.0(8) . .
C30 C29 N5 111.6(9) . .
C30 C29 C31 112.8(10) . .
N6 C33 C34 110.2(9) . .
O6 C33 N6 126.0(9) . .
O6 C33 C34 123.1(8) . .
C33 C34 C35 103.2(8) . .
O5 C25 C26 123.2(8) . .
O5 C25 N5 129.1(9) . .
N5 C25 C26 107.7(8) . .
N6 C32 C31 112.3(8) . .
C28 C27 C26 103.6(8) . .
C29 C31 C32 118.1(9) . .
N6 C36 C35 105.0(7) . .
N5 C28 C27 101.2(8) . .
F2 P1 F1 178.6(4) . .
F4 P1 F2 88.1(4) . .
F4 P1 F1 90.6(4) . .
F4 P1 F3 88.1(5) . .
F4 P1 F5 91.7(5) . .
F4 P1 F6 177.4(5) . .
F3 P1 F2 89.5(4) . .
F3 P1 F1 90.8(4) . .
F3 P1 F5 179.2(4) . .
F3 P1 F6 89.4(4) . .
F5 P1 F2 91.3(4) . .
F5 P1 F1 88.4(4) . .
F5 P1 F6 90.8(4) . .
F6 P1 F2 92.7(4) . .
F6 P1 F1 88.7(4) . .
O2 Na4 O2 81.6(3) 3_665 2_655
O2 Na4 O2 81.6(3) . 2_655
O2 Na4 O2 81.6(3) . 3_665
O2 Na4 Na1 131.0(2) 2_655 1_556
O2 Na4 Na1 131.0(2) 3_665 1_556
O2 Na4 Na1 131.0(2) . 1_556
O2 Na4 Na3 49.0(2) . .
O2 Na4 Na3 49.0(2) 3_665 .
O2 Na4 Na3 49.0(2) 2_655 .
O1 Na4 O2 121.3(2) 3_665 .
O1 Na4 O2 84.2(2) . .
O1 Na4 O2 150.9(2) 3_665 2_655
O1 Na4 O2 121.3(2) 2_655 3_665
O1 Na4 O2 150.9(2) 2_655 .
O1 Na4 O2 121.3(2) . 2_655
O1 Na4 O2 84.2(2) 2_655 2_655
O1 Na4 O2 84.2(2) 3_665 3_665
O1 Na4 O2 150.9(2) . 3_665
O1 Na4 O1 81.7(3) 3_665 .
O1 Na4 O1 81.7(3) 3_665 2_655
O1 Na4 O1 81.7(3) . 2_655
O1 Na4 Na1 49.03(19) 3_665 1_556
O1 Na4 Na1 49.03(19) . 1_556
O1 Na4 Na1 49.03(19) 2_655 1_556
O1 Na4 Na3 130.97(19) 2_655 .
O1 Na4 Na3 130.97(19) . .
O1 Na4 Na3 130.97(19) 3_665 .
Na1 Na4 Na3 180.0 1_556 .
Na4 O2 Na3 84.5(2) . .
C9 O2 Na4 124.5(6) . .
C9 O2 Na3 117.1(6) . .
C5 N1 C4 122.5(8) . .
C1 N1 C5 124.1(7) . .
C1 N1 C4 113.3(8) . .
Na4 O1 Na1 83.1(2) . 1_556
C1 O1 Na4 122.2(6) . .
C1 O1 Na1 129.1(6) . 1_556
N1 C5 C7 111.6(7) . .
N1 C5 C6 108.1(8) . .
C6 C5 C7 111.1(8) . .
N1 C4 C3 102.5(9) . .
N1 C1 C2 106.4(7) . .
O1 C1 N1 124.5(8) . .
O1 C1 C2 128.9(8) . .
C9 N2 C12 110.0(8) . .
C9 N2 C8 125.1(9) . .
C8 N2 C12 123.0(8) . .
O2 C9 N2 122.4(9) . .
O2 C9 C10 128.8(10) . .
N2 C9 C10 108.7(9) . .
N2 C12 C11 104.4(8) . .
C2 C3 C4 104.4(8) . .
C5 C7 C8 114.5(8) . .
N2 C8 C7 112.3(8) . .
C11 C10 C9 104.9(9) . .
C3 C2 C1 107.0(8) . .
C10 C11 C12 106.5(9) . .
O4 Na2 Na1 47.8(2) 3_665 .
O4 Na2 Na1 47.8(2) . .
O4 Na2 Na1 47.8(2) 2_655 .
O4 Na2 O4 79.8(3) . 3_665
O4 Na2 O4 79.8(3) 2_655 3_665
O4 Na2 O4 79.8(3) 2_655 .
O4 Na2 Na3 132.2(2) 3_665 .
O4 Na2 Na3 132.2(2) . .
O4 Na2 Na3 132.2(2) 2_655 .
O3 Na2 Na1 132.27(19) . .
O3 Na2 Na1 132.27(19) 3_665 .
O3 Na2 Na1 132.27(19) 2_655 .
O3 Na2 O4 151.3(2) . 2_655
O3 Na2 O4 151.3(2) 2_655 3_665
O3 Na2 O4 122.6(2) 3_665 2_655
O3 Na2 O4 86.6(2) 2_655 2_655
O3 Na2 O4 86.6(2) 3_665 3_665
O3 Na2 O4 86.6(2) . .
O3 Na2 O4 151.3(2) 3_665 .
O3 Na2 O4 122.6(2) . 3_665
O3 Na2 O4 122.6(2) 2_655 .
O3 Na2 O3 79.7(3) 2_655 3_665
O3 Na2 O3 79.7(3) 2_655 .
O3 Na2 O3 79.7(3) 3_665 .
O3 Na2 Na3 47.73(19) 2_655 .
O3 Na2 Na3 47.73(19) 3_665 .
O3 Na2 Na3 47.73(19) . .
Na3 Na2 Na1 180.000(1) . .
Na4 Na1 Na2 180.0 1_554 .
O1 Na1 Na4 47.82(19) 2_654 1_554
O1 Na1 Na4 47.83(19) 1_554 1_554
O1 Na1 Na4 47.82(19) 3_664 1_554
O1 Na1 O1 79.9(3) 3_664 1_554
O1 Na1 O1 79.9(3) 3_664 2_654
O1 Na1 O1 79.9(3) 1_554 2_654
O1 Na1 Na2 132.17(19) 3_664 .
O1 Na1 Na2 132.18(19) 2_654 .
O1 Na1 Na2 132.17(19) 1_554 .
O1 Na1 O4 165.5(2) 3_664 3_665
O1 Na1 O4 165.5(2) 1_554 .
O1 Na1 O4 93.30(18) 3_664 2_655
O1 Na1 O4 93.30(18) 2_654 .
O1 Na1 O4 111.7(2) 1_554 2_655
O1 Na1 O4 111.7(2) 2_654 3_665
O1 Na1 O4 93.30(18) 1_554 3_665
O1 Na1 O4 165.5(2) 2_654 2_655
O1 Na1 O4 111.7(2) 3_664 .
O4 Na1 Na4 133.85(18) 2_655 1_554
O4 Na1 Na4 133.85(18) . 1_554
O4 Na1 Na4 133.85(18) 3_665 1_554
O4 Na1 Na2 46.15(18) 3_665 .
O4 Na1 Na2 46.15(18) . .
O4 Na1 Na2 46.15(18) 2_655 .
O4 Na1 O4 77.3(3) . 3_665
O4 Na1 O4 77.3(3) 2_655 3_665
O4 Na1 O4 77.3(3) 2_655 .
Na2 O4 Na1 86.1(3) . .
C21 O4 Na2 126.4(6) . .
C21 O4 Na1 118.3(7) . .
Na2 O3 Na3 85.5(2) . .
C13 O3 Na2 117.3(6) . .
C13 O3 Na3 125.0(6) . .
C17 N3 C16 124.5(8) . .
C13 N3 C16 110.8(8) . .
C13 N3 C17 124.7(8) . .
N3 C16 C15 105.0(8) . .
C21 N4 C20 125.0(9) . .
C21 N4 C24 111.1(8) . .
C20 N4 C24 122.6(8) . .
N3 C17 C19 115.2(8) . .
N3 C17 C18 111.1(8) . .
C19 C17 C18 107.9(8) . .
C13 C14 C15 106.5(9) . .
O4 C21 N4 121.5(9) . .
O4 C21 C22 130.2(10) . .
N4 C21 C22 108.1(8) . .
O3 C13 N3 121.3(9) . .
O3 C13 C14 129.6(9) . .
N3 C13 C14 109.1(8) . .
C21 C22 C23 108.9(9) . .
N4 C20 C19 113.6(9) . .
C14 C15 C16 106.2(9) . .
C17 C19 C20 112.0(8) . .
N4 C24 C23 105.3(7) . .
C24 C23 C22 102.8(8) . .
F9 P2 F7 89.7(4) . .
F9 P2 F10 91.4(4) . .
F9 P2 F12 88.5(5) . .
F9 P2 F11 179.2(5) . .
F7 P2 F10 90.0(4) . .
F7 P2 F12 90.3(4) . .
F7 P2 F11 90.6(4) . .
F8 P2 F9 89.7(4) . .
F8 P2 F7 178.9(4) . .
F8 P2 F10 89.1(4) . .
F8 P2 F12 90.6(4) . .
F8 P2 F11 90.0(4) . .
F10 P2 F12 179.7(5) . .
F11 P2 F10 89.4(4) . .
F11 P2 F12 90.7(5) . .
O2 Na3 Na4 46.56(17) 2_655 .
O2 Na3 Na4 46.56(17) 3_665 .
O2 Na3 Na4 46.56(17) . .
O2 Na3 O2 77.9(3) . 3_665
O2 Na3 O2 77.9(3) . 2_655
O2 Na3 O2 77.9(3) 3_665 2_655
O2 Na3 Na2 133.44(17) . .
O2 Na3 Na2 133.44(17) 3_665 .
O2 Na3 Na2 133.44(17) 2_655 .
Na2 Na3 Na4 180.000(1) . .
O3 Na3 Na4 133.27(18) . .
O3 Na3 Na4 133.27(18) 3_665 .
O3 Na3 Na4 133.27(18) 2_655 .
O3 Na3 O2 94.0(2) 2_655 3_665
O3 Na3 O2 112.0(2) 3_665 2_655
O3 Na3 O2 165.8(2) 3_665 3_665
O3 Na3 O2 165.9(2) . .
O3 Na3 O2 165.8(2) 2_655 2_655
O3 Na3 O2 94.0(2) . 2_655
O3 Na3 O2 112.0(2) 2_655 .
O3 Na3 O2 112.0(2) . 3_665
O3 Na3 O2 94.0(2) 3_665 .
O3 Na3 Na2 46.73(18) 3_665 .
O3 Na3 Na2 46.73(18) . .
O3 Na3 Na2 46.73(18) 2_655 .
O3 Na3 O3 78.2(3) 2_655 .
O3 Na3 O3 78.2(3) 3_665 .
O3 Na3 O3 78.2(3) 2_655 3_665
O5 Na6 O5 79.3(3) . 3_675
O5 Na6 O5 79.3(3) . 2_765
O5 Na6 O5 79.3(3) 3_675 2_765
O5 Na6 Na5 132.54(17) 3_675 4
O5 Na6 Na5 132.54(17) . 4
O5 Na6 Na5 47.46(17) 2_765 .
O5 Na6 Na5 47.46(17) . .
O5 Na6 Na5 47.46(17) 3_675 .
O5 Na6 Na5 132.54(17) 2_765 4
O6 Na6 O5 151.0(2) 3_675 2_765
O6 Na6 O5 151.0(2) . 3_675
O6 Na6 O5 86.6(2) 2_765 2_765
O6 Na6 O5 123.0(2) . 2_765
O6 Na6 O5 123.0(2) 2_765 3_675
O6 Na6 O5 86.6(2) 3_675 3_675
O6 Na6 O5 123.0(2) 3_675 .
O6 Na6 O5 86.6(2) . .
O6 Na6 O5 151.0(2) 2_765 .
O6 Na6 O6 79.9(3) 2_765 .
O6 Na6 O6 79.9(3) 3_675 .
O6 Na6 O6 79.9(3) 3_675 2_765
O6 Na6 Na5 132.12(17) 2_765 .
O6 Na6 Na5 47.87(17) 3_675 4
O6 Na6 Na5 132.12(17) . .
O6 Na6 Na5 47.88(17) . 4
O6 Na6 Na5 47.88(17) 2_765 4
O6 Na6 Na5 132.13(17) 3_675 .
Na5 Na6 Na5 180.0 . 4
O5 Na5 O5 79.5(3) 3_675 .
O5 Na5 O5 79.5(3) 3_675 2_765
O5 Na5 O5 79.5(3) . 2_765
O5 Na5 O6 160.7(2) . 5_674
O5 Na5 O6 91.7(2) 3_675 5_674
O5 Na5 O6 116.0(2) 2_765 5_674
O5 Na5 O6 116.0(2) 3_675 4_554
O5 Na5 O6 91.7(2) . 4_554
O5 Na5 O6 160.7(2) 3_675 6_764
O5 Na5 O6 160.7(2) 2_765 4_554
O5 Na5 O6 91.7(2) 2_765 6_764
O5 Na5 O6 116.0(2) . 6_764
O5 Na5 Na6 132.43(17) 2_765 4_554
O5 Na5 Na6 47.57(17) . .
O5 Na5 Na6 47.57(17) 3_675 .
O5 Na5 Na6 47.57(17) 2_765 .
O5 Na5 Na6 132.43(17) 3_675 4_554
O5 Na5 Na6 132.43(17) . 4_554
O6 Na5 O6 76.7(3) 5_674 4_554
O6 Na5 O6 76.7(3) 5_674 6_764
O6 Na5 O6 76.7(3) 4_554 6_764
O6 Na5 Na6 134.21(17) 6_764 .
O6 Na5 Na6 134.21(17) 4_554 .
O6 Na5 Na6 134.21(17) 5_674 .
O6 Na5 Na6 45.79(17) 5_674 4_554
O6 Na5 Na6 45.79(17) 4_554 4_554
O6 Na5 Na6 45.79(17) 6_764 4_554
Na6 Na5 Na6 180.0 . 4_554

loop_
_geom_bond_atom_site_label_1
_geom_bond_atom_site_label_2
_geom_bond_distance
_geom_bond_site_symmetry_2
N6 C33 1.342(12) .
N6 C32 1.428(12) .
N6 C36 1.448(11) .
O5 C25 1.246(12) .
O5 Na6 2.449(7) .
O5 Na5 2.445(7) .
O6 C33 1.273(12) .
O6 Na6 2.407(7) .
O6 Na5 2.490(7) 4
C35 C34 1.564(13) .
C35 C36 1.526(14) .
C26 C25 1.568(13) .
C26 C27 1.587(15) .
N5 C29 1.502(14) .
N5 C25 1.340(13) .
N5 C28 1.472(12) .
C29 C31 1.550(14) .
C29 C30 1.428(16) .
C33 C34 1.500(14) .
C32 C31 1.569(14) .
C27 C28 1.560(15) .
P1 F2 1.610(6) .
P1 F1 1.616(7) .
P1 F4 1.562(6) .
P1 F3 1.587(7) .
P1 F5 1.603(7) .
P1 F6 1.604(6) .
Na4 O2 2.439(7) 2_655
Na4 O2 2.439(7) 3_665
Na4 O2 2.439(7) .
Na4 O1 2.430(7) 2_655
Na4 O1 2.430(7) .
Na4 O1 2.430(7) 3_665
Na4 Na1 3.255(9) 1_556
Na4 Na3 3.344(8) .
O2 C9 1.233(11) .
O2 Na3 2.535(8) .
N1 C5 1.457(12) .
N1 C4 1.462(12) .
N1 C1 1.373(11) .
O1 C1 1.246(11) .
O1 Na1 2.476(8) 1_556
C5 C7 1.551(12) .
C5 C6 1.501(12) .
C4 C3 1.544(16) .
C1 C2 1.505(13) .
N2 C9 1.385(13) .
N2 C12 1.487(12) .
N2 C8 1.396(12) .
C9 C10 1.520(14) .
C12 C11 1.494(15) .
C3 C2 1.466(14) .
C7 C8 1.565(13) .
C10 C11 1.488(17) .
Na2 Na1 3.380(9) .
Na2 O4 2.443(7) 3_665
Na2 O4 2.443(7) .
Na2 O4 2.443(7) 2_655
Na2 O3 2.434(8) .
Na2 O3 2.434(8) 3_665
Na2 O3 2.434(8) 2_655
Na2 Na3 3.333(9) .
Na1 Na4 3.255(9) 1_554
Na1 O1 2.476(8) 1_554
Na1 O1 2.476(8) 3_664
Na1 O1 2.475(8) 2_654
Na1 O4 2.508(8) .
Na1 O4 2.508(8) 2_655
Na1 O4 2.508(8) 3_665
O4 C21 1.227(11) .
O3 C13 1.281(11) .
O3 Na3 2.474(8) .
N3 C16 1.465(12) .
N3 C17 1.404(12) .
N3 C13 1.367(12) .
C16 C15 1.489(13) .
N4 C21 1.384(13) .
N4 C20 1.411(12) .
N4 C24 1.486(12) .
C17 C19 1.526(13) .
C17 C18 1.577(12) .
C14 C13 1.465(13) .
C14 C15 1.471(14) .
C21 C22 1.456(15) .
C22 C23 1.530(14) .
C20 C19 1.543(14) .
C24 C23 1.517(14) .
P2 F9 1.593(7) .
P2 F7 1.594(8) .
P2 F8 1.582(7) .
P2 F10 1.601(6) .
P2 F12 1.616(7) .
P2 F11 1.599(7) .
Na3 O2 2.535(8) 2_655
Na3 O2 2.535(8) 3_665
Na3 O3 2.474(8) 3_665
Na3 O3 2.474(8) 2_655
Na6 O5 2.449(7) 2_765
Na6 O5 2.449(7) 3_675
Na6 O6 2.407(7) 2_765
Na6 O6 2.406(7) 3_675
Na6 Na5 3.306(7) .
Na6 Na5 3.351(7) 4
Na5 O5 2.445(7) 3_675
Na5 O5 2.445(7) 2_765
Na5 O6 2.490(7) 5_674
Na5 O6 2.490(7) 4_554
Na5 O6 2.490(7) 6_764
Na5 Na6 3.351(7) 4_554
